data_2233433
loop_
_publ_author_name
'Zhao, Lei'
'Liu, Bingtao'
'Li, Ting'
'Meng, Xiangru'

_publ_section_title
;
 Bis{1-[(1<i>H</i>-benzimidazol-2-yl)methyl]-1<i>H</i>-imidazole-\k<i>N</i>^3^}bis(3,5-dicarboxybenzoato-\k<i>O</i>^1^)zinc
 octahydrate
;
_journal_coeditor_code FF2052
_journal_issue 2
_journal_name_full 'Acta Crystallographica Section E'
_journal_page_first m162
_journal_paper_doi 10.1107/S160053681200147X
_journal_volume 68
_journal_year 2012
_chemical_formula_iupac '[Zn (C9 H5 O6)2 (C11 H10 N4)2], 8H2 O'
_chemical_formula_moiety 'C40 H30 N8 O12 Zn, 8(H2 O)'
_chemical_formula_sum 'C40 H46 N8 O20 Zn'
_chemical_formula_weight 1024.22
_chemical_name_systematic
;
Bis{1-[(1<i>H</i>-benzimidazol-2-yl)methyl]-1<i>H</i>-imidazole-
\k<i>N</i>^3^}bis(3,5-dicarboxybenzoato-\k<i>O</i>^1^)zinc octahydrate
;
_space_group_IT_number 15
_symmetry_cell_setting monoclinic
_symmetry_space_group_name_Hall '-C 2yc'
_symmetry_space_group_name_H-M 'C 1 2/c 1'
_atom_sites_solution_hydrogens geom
_atom_sites_solution_primary direct
_atom_sites_solution_secondary difmap
_audit_creation_method SHELXL-97
_cell_angle_alpha 90.00
_cell_angle_beta 109.51(3)
_cell_angle_gamma 90.00
_cell_formula_units_Z 4
_cell_length_a 20.870(4)
_cell_length_b 15.008(3)
_cell_length_c 15.472(3)
_cell_measurement_reflns_used 6831
_cell_measurement_temperature 293(2)
_cell_measurement_theta_max 27.8884
_cell_measurement_theta_min 1.7066
_cell_volume 4567.8(18)
_computing_cell_refinement 'CrystalClear (Rigaku/MSC, 2004)'
_computing_data_collection 'CrystalClear (Rigaku/MSC, 2004)'
_computing_data_reduction 'CrystalClear (Rigaku/MSC, 2004)'
_computing_molecular_graphics 'SHELXTL (Sheldrick, 2008)'
_computing_publication_material 'publCIF (Westrip, 2010)'
_computing_structure_refinement 'SHELXL97 (Sheldrick, 2008)'
_computing_structure_solution 'SHELXS97 (Sheldrick, 2008)'
_diffrn_ambient_temperature 293(2)
_diffrn_detector_area_resol_mean 28.5714
_diffrn_measured_fraction_theta_full 0.997
_diffrn_measured_fraction_theta_max 0.997
_diffrn_measurement_device_type 'Rigaku Saturn'
_diffrn_measurement_method \w
_diffrn_radiation_monochromator graphite
_diffrn_radiation_source 'fine-focus sealed tube'
_diffrn_radiation_type MoK\a
_diffrn_radiation_wavelength 0.71073
_diffrn_reflns_av_R_equivalents 0.0307
_diffrn_reflns_av_sigmaI/netI 0.0298
_diffrn_reflns_limit_h_max 25
_diffrn_reflns_limit_h_min -25
_diffrn_reflns_limit_k_max 18
_diffrn_reflns_limit_k_min -17
_diffrn_reflns_limit_l_max 18
_diffrn_reflns_limit_l_min -18
_diffrn_reflns_number 15325
_diffrn_reflns_theta_full 25.25
_diffrn_reflns_theta_max 25.25
_diffrn_reflns_theta_min 1.97
_exptl_absorpt_coefficient_mu 0.627
_exptl_absorpt_correction_T_max 0.9174
_exptl_absorpt_correction_T_min 0.8956
_exptl_absorpt_correction_type multi-scan
_exptl_absorpt_process_details '(CrystalClear; Rigaku/MSC, 2004)'
_exptl_crystal_colour Colourless
_exptl_crystal_density_diffrn 1.489
_exptl_crystal_density_method 'not measured'
_exptl_crystal_description Prism
_exptl_crystal_F_000 2128
_exptl_crystal_size_max 0.18
_exptl_crystal_size_mid 0.15
_exptl_crystal_size_min 0.14
_refine_diff_density_max 1.084
_refine_diff_density_min -0.454
_refine_ls_extinction_method none
_refine_ls_goodness_of_fit_ref 1.074
_refine_ls_hydrogen_treatment constr
_refine_ls_matrix_type full
_refine_ls_number_parameters 314
_refine_ls_number_reflns 4127
_refine_ls_number_restraints 0
_refine_ls_restrained_S_all 1.074
_refine_ls_R_factor_all 0.0572
_refine_ls_R_factor_gt 0.0543
_refine_ls_shift/su_max 0.000
_refine_ls_shift/su_mean 0.000
_refine_ls_structure_factor_coef Fsqd
_refine_ls_weighting_details 'calc w=1/[\s^2^(Fo^2^)+(0.0953P)^2^+7.0031P] where P=(Fo^2^+2Fc^2^)/3'
_refine_ls_weighting_scheme calc
_refine_ls_wR_factor_gt 0.1544
_refine_ls_wR_factor_ref 0.1578
_reflns_number_gt 3898
_reflns_number_total 4127
_reflns_threshold_expression I>2sigma(I)
_cod_data_source_file ff2052.cif
_cod_data_source_block I
_cod_original_cell_volume 4567.9(16)
_cod_original_sg_symbol_H-M 'C 2/c'
_cod_database_code 2233433
_cod_database_fobs_code 2233433

loop_
_symmetry_equiv_pos_as_xyz
'x, y, z'
'-x, y, -z+1/2'
'x+1/2, y+1/2, z'
'-x+1/2, y+1/2, -z+1/2'
'-x, -y, -z'
'x, -y, z-1/2'
'-x+1/2, -y+1/2, -z'
'x+1/2, -y+1/2, z-1/2'

loop_
_atom_site_type_symbol
_atom_site_label
_atom_site_fract_x
_atom_site_fract_y
_atom_site_fract_z
_atom_site_U_iso_or_equiv
_atom_site_adp_type
_atom_site_calc_flag
_atom_site_refinement_flags
_atom_site_occupancy
_atom_site_symmetry_multiplicity
Zn Zn1 1.0000 0.47361(3) 0.7500 0.02673(18) Uani d S 1 2
N N1 1.00685(12) 0.54973(17) 0.85945(17) 0.0303(5) Uani d . 1 1
N N2 1.04718(12) 0.60129(16) 0.99936(16) 0.0295(5) Uani d . 1 1
N N3 1.20973(13) 0.63838(16) 1.09909(17) 0.0323(6) Uani d . 1 1
N N4 1.15439(13) 0.75634(17) 1.11874(19) 0.0368(6) Uani d . 1 1
H H4 1.1219 0.7891 1.1235 0.044 Uiso calc R 1 1
O O1 0.91112(10) 0.41744(14) 0.70946(15) 0.0353(5) Uani d . 1 1
O O2 0.95138(12) 0.31291(17) 0.64061(18) 0.0486(6) Uani d . 1 1
O O3 0.67237(16) 0.42512(17) 0.6806(3) 0.0685(9) Uani d . 1 1
H H3 0.6539 0.4603 0.6391 0.082 Uiso calc R 1 1
O O4 0.60726(13) 0.3058(2) 0.6317(3) 0.0730(10) Uani d . 1 1
O O5 0.70841(13) 0.02986(15) 0.5653(3) 0.0604(8) Uani d . 1 1
H H5 0.7129 -0.0244 0.5703 0.073 Uiso calc R 1 1
O O6 0.81799(15) 0.02479(16) 0.5819(3) 0.0655(9) Uani d . 1 1
O O7 0.03572(17) 0.8297(2) 0.1368(3) 0.0841(11) Uani d . 1 1
H H7A 0.0096 0.7939 0.1517 0.101 Uiso d R 1 1
H H7B 0.0500 0.8761 0.1688 0.101 Uiso d R 1 1
O O8 0.5834(2) 0.5183(3) 0.7433(3) 0.1037(14) Uani d . 1 1
H H8A 0.5724 0.4636 0.7401 0.124 Uiso d R 1 1
H H8B 0.6017 0.5138 0.8011 0.124 Uiso d R 1 1
O O9 0.4962(3) 0.3677(5) 0.6555(6) 0.214(4) Uani d . 1 1
H H9A 0.5130 0.3746 0.6129 0.256 Uiso d R 1 1
H H9B 0.4592 0.3966 0.6428 0.256 Uiso d R 1 1
O O10 0.4214(6) 0.4833(11) 0.5182(7) 0.417(11) Uani d . 1 1
H H10A 0.4442 0.4475 0.5597 0.501 Uiso d R 1 1
H H10B 0.3822 0.4733 0.5214 0.501 Uiso d R 1 1
C C1 1.05420(15) 0.53995(19) 0.9405(2) 0.0303(6) Uani d . 1 1
H H1A 1.0878 0.4964 0.9546 0.036 Uiso calc R 1 1
C C2 0.96815(16) 0.6220(2) 0.8680(2) 0.0381(7) Uani d . 1 1
H H2A 0.9311 0.6451 0.8215 0.046 Uiso calc R 1 1
C C3 0.99263(16) 0.6536(2) 0.9542(2) 0.0396(8) Uani d . 1 1
H H3A 0.9758 0.7015 0.9782 0.048 Uiso calc R 1 1
C C4 1.09106(16) 0.6115(2) 1.0948(2) 0.0344(7) Uani d . 1 1
H H4A 1.1063 0.5531 1.1204 0.041 Uiso calc R 1 1
H H4B 1.0650 0.6377 1.1298 0.041 Uiso calc R 1 1
C C5 1.15158(15) 0.6686(2) 1.10402(19) 0.0302(6) Uani d . 1 1
C C6 1.21887(16) 0.7856(2) 1.1250(2) 0.0347(7) Uani d . 1 1
C C7 1.24868(19) 0.8692(2) 1.1402(3) 0.0483(9) Uani d . 1 1
H H7C 1.2251 0.9194 1.1480 0.058 Uiso calc R 1 1
C C8 1.3160(2) 0.8734(3) 1.1431(3) 0.0519(9) Uani d . 1 1
H H8C 1.3381 0.9282 1.1529 0.062 Uiso calc R 1 1
C C9 1.35128(18) 0.7980(3) 1.1318(3) 0.0506(9) Uani d . 1 1
H H9C 1.3964 0.8037 1.1353 0.061 Uiso calc R 1 1
C C10 1.32114(17) 0.7154(2) 1.1157(2) 0.0419(8) Uani d . 1 1
H H10C 1.3446 0.6653 1.1074 0.050 Uiso calc R 1 1
C C11 1.25365(15) 0.7105(2) 1.1124(2) 0.0327(7) Uani d . 1 1
C C12 0.90560(15) 0.3445(2) 0.6650(2) 0.0314(6) Uani d . 1 1
C C13 0.83856(15) 0.2976(2) 0.64489(19) 0.0297(6) Uani d . 1 1
C C14 0.78386(15) 0.3418(2) 0.6558(2) 0.0332(7) Uani d . 1 1
H H14A 0.7884 0.4009 0.6749 0.040 Uiso calc R 1 1
C C15 0.72163(16) 0.2984(2) 0.6385(2) 0.0357(7) Uani d . 1 1
C C16 0.71589(16) 0.2091(2) 0.6120(2) 0.0363(7) Uani d . 1 1
H H16A 0.6747 0.1797 0.6007 0.044 Uiso calc R 1 1
C C17 0.77091(16) 0.1639(2) 0.6024(2) 0.0346(7) Uani d . 1 1
C C18 0.83224(16) 0.2091(2) 0.6178(2) 0.0344(7) Uani d . 1 1
H H18A 0.8691 0.1796 0.6098 0.041 Uiso calc R 1 1
C C19 0.66265(17) 0.3463(2) 0.6498(3) 0.0439(8) Uani d . 1 1
C C20 0.76632(18) 0.0659(2) 0.5806(3) 0.0435(8) Uani d . 1 1

loop_
_atom_site_aniso_label
_atom_site_aniso_U_11
_atom_site_aniso_U_22
_atom_site_aniso_U_33
_atom_site_aniso_U_12
_atom_site_aniso_U_13
_atom_site_aniso_U_23
Zn1 0.0215(3) 0.0258(3) 0.0320(3) 0.000 0.0078(2) 0.000
N1 0.0237(12) 0.0282(12) 0.0380(14) -0.0005(10) 0.0089(10) -0.0032(11)
N2 0.0276(12) 0.0287(12) 0.0324(13) -0.0035(10) 0.0104(10) -0.0038(10)
N3 0.0291(13) 0.0262(12) 0.0383(14) -0.0012(10) 0.0070(11) 0.0028(11)
N4 0.0317(14) 0.0321(14) 0.0479(16) -0.0030(11) 0.0152(12) -0.0087(12)
O1 0.0294(11) 0.0326(11) 0.0417(12) -0.0077(9) 0.0090(9) -0.0042(9)
O2 0.0372(13) 0.0513(15) 0.0651(16) -0.0110(11) 0.0276(12) -0.0135(12)
O3 0.0585(18) 0.0375(15) 0.119(3) -0.0020(13) 0.0428(18) -0.0142(16)
O4 0.0347(14) 0.0558(17) 0.129(3) -0.0097(13) 0.0275(16) -0.0182(18)
O5 0.0418(15) 0.0241(12) 0.111(3) -0.0081(10) 0.0193(15) -0.0041(13)
O6 0.0515(17) 0.0367(15) 0.115(3) -0.0043(12) 0.0364(17) -0.0187(14)
O7 0.078(2) 0.065(2) 0.129(3) -0.0150(17) 0.060(2) -0.018(2)
O8 0.100(3) 0.089(3) 0.111(3) 0.001(2) 0.020(3) 0.001(2)
O9 0.117(5) 0.204(7) 0.321(10) 0.020(5) 0.074(6) -0.060(7)
O10 0.317(14) 0.76(3) 0.254(12) 0.332(17) 0.204(12) 0.243(16)
C1 0.0241(14) 0.0280(15) 0.0376(16) -0.0019(11) 0.0087(12) -0.0011(12)
C2 0.0307(16) 0.0373(17) 0.0415(18) 0.0074(13) 0.0055(13) -0.0038(14)
C3 0.0378(17) 0.0364(17) 0.0443(18) 0.0087(14) 0.0135(15) -0.0062(14)
C4 0.0345(16) 0.0372(16) 0.0318(15) -0.0090(13) 0.0113(13) -0.0024(13)
C5 0.0302(15) 0.0292(15) 0.0298(15) -0.0035(12) 0.0083(12) -0.0002(12)
C6 0.0341(16) 0.0323(16) 0.0349(16) -0.0050(13) 0.0077(13) -0.0040(13)
C7 0.053(2) 0.0324(18) 0.060(2) -0.0087(16) 0.0192(18) -0.0079(16)
C8 0.051(2) 0.043(2) 0.058(2) -0.0209(18) 0.0141(18) -0.0030(17)
C9 0.0346(18) 0.061(2) 0.053(2) -0.0129(17) 0.0102(16) 0.0041(18)
C10 0.0336(17) 0.0413(19) 0.049(2) 0.0004(14) 0.0110(15) 0.0042(15)
C11 0.0312(15) 0.0283(15) 0.0347(16) -0.0033(12) 0.0059(12) 0.0020(12)
C12 0.0313(15) 0.0315(15) 0.0306(15) -0.0058(12) 0.0092(12) 0.0026(12)
C13 0.0292(15) 0.0295(15) 0.0282(14) -0.0068(12) 0.0065(12) 0.0010(12)
C14 0.0341(16) 0.0243(14) 0.0388(17) -0.0066(12) 0.0092(13) -0.0024(12)
C15 0.0303(16) 0.0310(16) 0.0436(18) -0.0041(13) 0.0093(13) -0.0014(13)
C16 0.0304(16) 0.0294(16) 0.0460(18) -0.0070(13) 0.0084(13) 0.0007(13)
C17 0.0315(16) 0.0273(15) 0.0429(18) -0.0067(12) 0.0097(13) -0.0013(13)
C18 0.0309(16) 0.0330(16) 0.0405(17) -0.0047(13) 0.0137(13) -0.0020(13)
C19 0.0345(18) 0.0325(17) 0.063(2) -0.0033(14) 0.0139(16) -0.0040(16)
C20 0.0409(19) 0.0302(17) 0.058(2) -0.0065(15) 0.0153(16) -0.0036(15)

loop_
_atom_type_symbol
_atom_type_description
_atom_type_scat_dispersion_real
_atom_type_scat_dispersion_imag
_atom_type_scat_source
C C 0.0033 0.0016 'International Tables Vol C Tables 4.2.6.8 and 6.1.1.4'
H H 0.0000 0.0000 'International Tables Vol C Tables 4.2.6.8 and 6.1.1.4'
N N 0.0061 0.0033 'International Tables Vol C Tables 4.2.6.8 and 6.1.1.4'
O O 0.0106 0.0060 'International Tables Vol C Tables 4.2.6.8 and 6.1.1.4'
Zn Zn 0.2839 1.4301 'International Tables Vol C Tables 4.2.6.8 and 6.1.1.4'

loop_
_geom_angle_atom_site_label_1
_geom_angle_atom_site_label_2
_geom_angle_atom_site_label_3
_geom_angle_site_symmetry_1
_geom_angle_site_symmetry_3
_geom_angle
O1 Zn1 O1 . 2_756 128.52(13)
O1 Zn1 N1 . . 108.11(10)
O1 Zn1 N1 2_756 . 100.57(10)
O1 Zn1 N1 . 2_756 100.57(10)
O1 Zn1 N1 2_756 2_756 108.11(10)
N1 Zn1 N1 . 2_756 110.65(15)
C1 N1 C2 . . 105.8(3)
C1 N1 Zn1 . . 123.9(2)
C2 N1 Zn1 . . 130.3(2)
C1 N2 C3 . . 108.0(2)
C1 N2 C4 . . 125.9(3)
C3 N2 C4 . . 126.2(3)
C5 N3 C11 . . 107.3(3)
C5 N4 C6 . . 108.1(3)
C5 N4 H4 . . 125.9
C6 N4 H4 . . 125.9
C12 O1 Zn1 . . 116.8(2)
C19 O3 H3 . . 109.5
C20 O5 H5 . . 109.5
H7A O7 H7B . . 119.4
H8A O8 H8B . . 90.1
H9A O9 H9B . . 109.5
H10A O10 H10B . . 98.7
N1 C1 N2 . . 110.7(3)
N1 C1 H1A . . 124.7
N2 C1 H1A . . 124.7
C3 C2 N1 . . 109.3(3)
C3 C2 H2A . . 125.4
N1 C2 H2A . . 125.4
C2 C3 N2 . . 106.3(3)
C2 C3 H3A . . 126.9
N2 C3 H3A . . 126.9
N2 C4 C5 . . 112.4(2)
N2 C4 H4A . . 109.1
C5 C4 H4A . . 109.1
N2 C4 H4B . . 109.1
C5 C4 H4B . . 109.1
H4A C4 H4B . . 107.9
N3 C5 N4 . . 111.1(3)
N3 C5 C4 . . 124.1(3)
N4 C5 C4 . . 124.8(3)
C7 C6 N4 . . 132.0(3)
C7 C6 C11 . . 122.2(3)
N4 C6 C11 . . 105.8(3)
C6 C7 C8 . . 116.0(3)
C6 C7 H7C . . 122.0
C8 C7 H7C . . 122.0
C7 C8 C9 . . 121.9(3)
C7 C8 H8C . . 119.0
C9 C8 H8C . . 119.0
C10 C9 C8 . . 121.8(3)
C10 C9 H9C . . 119.1
C8 C9 H9C . . 119.1
C9 C10 C11 . . 116.7(3)
C9 C10 H10C . . 121.6
C11 C10 H10C . . 121.6
N3 C11 C6 . . 107.7(3)
N3 C11 C10 . . 131.0(3)
C6 C11 C10 . . 121.3(3)
O2 C12 O1 . . 123.7(3)
O2 C12 C13 . . 121.3(3)
O1 C12 C13 . . 115.0(3)
C14 C13 C18 . . 119.9(3)
C14 C13 C12 . . 120.1(3)
C18 C13 C12 . . 119.9(3)
C13 C14 C15 . . 120.5(3)
C13 C14 H14A . . 119.7
C15 C14 H14A . . 119.7
C16 C15 C14 . . 119.2(3)
C16 C15 C19 . . 120.4(3)
C14 C15 C19 . . 120.4(3)
C17 C16 C15 . . 120.6(3)
C17 C16 H16A . . 119.7
C15 C16 H16A . . 119.7
C16 C17 C18 . . 119.3(3)
C16 C17 C20 . . 120.7(3)
C18 C17 C20 . . 119.9(3)
C13 C18 C17 . . 120.4(3)
C13 C18 H18A . . 119.8
C17 C18 H18A . . 119.8
O4 C19 O3 . . 123.9(3)
O4 C19 C15 . . 118.6(3)
O3 C19 C15 . . 117.5(3)
O6 C20 O5 . . 124.1(3)
O6 C20 C17 . . 119.6(3)
O5 C20 C17 . . 116.3(3)

loop_
_geom_bond_atom_site_label_1
_geom_bond_atom_site_label_2
_geom_bond_site_symmetry_2
_geom_bond_distance
Zn1 O1 . 1.941(2)
Zn1 O1 2_756 1.941(2)
Zn1 N1 . 2.008(2)
Zn1 N1 2_756 2.008(2)
N1 C1 . 1.320(4)
N1 C2 . 1.385(4)
N2 C1 . 1.338(4)
N2 C3 . 1.367(4)
N2 C4 . 1.463(4)
N3 C5 . 1.322(4)
N3 C11 . 1.388(4)
N4 C5 . 1.334(4)
N4 C6 . 1.388(4)
N4 H4 . 0.8600
O1 C12 . 1.278(4)
O2 C12 . 1.233(4)
O3 C19 . 1.266(4)
O3 H3 . 0.8200
O4 C19 . 1.253(4)
O5 C20 . 1.272(4)
O5 H5 . 0.8200
O6 C20 . 1.236(4)
O7 H7A . 0.8500
O7 H7B . 0.8492
O8 H8A . 0.8501
O8 H8B . 0.8502
O9 H9A . 0.8500
O9 H9B . 0.8501
O10 H10A . 0.8502
O10 H10B . 0.8498
C1 H1A . 0.9300
C2 C3 . 1.344(5)
C2 H2A . 0.9300
C3 H3A . 0.9300
C4 C5 . 1.493(4)
C4 H4A . 0.9700
C4 H4B . 0.9700
C6 C7 . 1.384(5)
C6 C11 . 1.390(4)
C7 C8 . 1.392(5)
C7 H7C . 0.9300
C8 C9 . 1.392(6)
C8 H8C . 0.9300
C9 C10 . 1.375(5)
C9 H9C . 0.9300
C10 C11 . 1.394(5)
C10 H10C . 0.9300
C12 C13 . 1.503(4)
C13 C14 . 1.378(4)
C13 C18 . 1.386(4)
C14 C15 . 1.396(4)
C14 H14A . 0.9300
C15 C16 . 1.395(4)
C15 C19 . 1.485(5)
C16 C17 . 1.384(5)
C16 H16A . 0.9300
C17 C18 . 1.397(4)
C17 C20 . 1.505(4)
C18 H18A . 0.9300

loop_
_geom_hbond_atom_site_label_D
_geom_hbond_atom_site_label_H
_geom_hbond_atom_site_label_A
_geom_hbond_site_symmetry_A
_geom_hbond_distance_DH
_geom_hbond_distance_HA
_geom_hbond_distance_DA
_geom_hbond_angle_DHA
O8 H8A O9 . 0.85 2.22 2.936(8) 142.0
O9 H9A O4 . 0.85 2.15 2.634(7) 115.4
O9 H9B O10 . 0.85 2.24 2.783(12) 121.9
O10 H10A O9 . 0.85 1.93 2.783(12) 179.1
N4 H4 O7 1_656 0.86 1.97 2.808(4) 163.2
O3 H3 O10 5_666 0.82 2.56 3.341(10) 159.1
O5 H5 N3 8_455 0.82 1.77 2.577(3) 165.4
O7 H7A O2 6_465 0.85 1.98 2.784(4) 156.4
O7 H7B O8 8_465 0.85 1.95 2.796(5) 179.4
O8 H8B O6 4_656 0.85 2.02 2.799(6) 151.8
O10 H10B O6 3_455 0.85 2.03 2.728(9) 139.3

loop_
_geom_torsion_atom_site_label_1
_geom_torsion_atom_site_label_2
_geom_torsion_atom_site_label_3
_geom_torsion_atom_site_label_4
_geom_torsion_site_symmetry_1
_geom_torsion
O1 Zn1 N1 C1 . 121.9(2)
O1 Zn1 N1 C1 2_756 -14.8(3)
N1 Zn1 N1 C1 2_756 -128.9(3)
O1 Zn1 N1 C2 . -60.7(3)
O1 Zn1 N1 C2 2_756 162.6(3)
N1 Zn1 N1 C2 2_756 48.5(3)
O1 Zn1 O1 C12 2_756 -34.72(19)
N1 Zn1 O1 C12 . -155.2(2)
N1 Zn1 O1 C12 2_756 88.8(2)
C2 N1 C1 N2 . 0.5(3)
Zn1 N1 C1 N2 . 178.40(19)
C3 N2 C1 N1 . -0.2(3)
C4 N2 C1 N1 . -179.1(3)
C1 N1 C2 C3 . -0.6(4)
Zn1 N1 C2 C3 . -178.3(2)
N1 C2 C3 N2 . 0.5(4)
C1 N2 C3 C2 . -0.2(4)
C4 N2 C3 C2 . 178.7(3)
C1 N2 C4 C5 . 86.6(4)
C3 N2 C4 C5 . -92.1(4)
C11 N3 C5 N4 . 0.7(3)
C11 N3 C5 C4 . -178.9(3)
C6 N4 C5 N3 . -0.8(4)
C6 N4 C5 C4 . 178.9(3)
N2 C4 C5 N3 . -87.7(4)
N2 C4 C5 N4 . 92.7(4)
C5 N4 C6 C7 . -179.5(4)
C5 N4 C6 C11 . 0.5(3)
N4 C6 C7 C8 . 179.3(3)
C11 C6 C7 C8 . -0.6(5)
C6 C7 C8 C9 . -0.3(6)
C7 C8 C9 C10 . 1.0(6)
C8 C9 C10 C11 . -0.8(5)
C5 N3 C11 C6 . -0.4(3)
C5 N3 C11 C10 . 178.6(3)
C7 C6 C11 N3 . 179.9(3)
N4 C6 C11 N3 . 0.0(3)
C7 C6 C11 C10 . 0.8(5)
N4 C6 C11 C10 . -179.1(3)
C9 C10 C11 N3 . -178.9(3)
C9 C10 C11 C6 . -0.1(5)
Zn1 O1 C12 O2 . -6.1(4)
Zn1 O1 C12 C13 . 172.90(18)
O2 C12 C13 C14 . -166.9(3)
O1 C12 C13 C14 . 14.1(4)
O2 C12 C13 C18 . 14.9(4)
O1 C12 C13 C18 . -164.2(3)
C18 C13 C14 C15 . -0.9(5)
C12 C13 C14 C15 . -179.2(3)
C13 C14 C15 C16 . 1.5(5)
C13 C14 C15 C19 . -179.6(3)
C14 C15 C16 C17 . -0.4(5)
C19 C15 C16 C17 . -179.3(3)
C15 C16 C17 C18 . -1.2(5)
C15 C16 C17 C20 . 175.5(3)
C14 C13 C18 C17 . -0.7(5)
C12 C13 C18 C17 . 177.5(3)
C16 C17 C18 C13 . 1.8(5)
C20 C17 C18 C13 . -175.0(3)
C16 C15 C19 O4 . -2.6(5)
C14 C15 C19 O4 . 178.5(3)
C16 C15 C19 O3 . 174.8(4)
C14 C15 C19 O3 . -4.1(5)
C16 C17 C20 O6 . -172.3(4)
C18 C17 C20 O6 . 4.4(5)
C16 C17 C20 O5 . 4.9(5)
C18 C17 C20 O5 . -178.4(3)
